data_7247040
loop_
_publ_author_name
'Karmakar, Mridul'
'Sk, Wahedur'
'Gomila, Rosa M.'
'Drew, Michael. G. B.'
'Frontera, Antonio'
'Chattopadhyay, Shouvik'

_publ_section_title
;
 An insight into the hydrogen bonding, halogen bonding and chalcogen
 bonding interactions in manganese(iii) complexes with N2O2donor
 salicylidine Schiff base ligands
;
_journal_issue 31
_journal_name_full 'RSC Advances'
_journal_page_first 21211
_journal_page_last 21224
_journal_paper_doi 10.1039/D3RA04044E
_journal_volume 13
_journal_year 2023
_chemical_formula_sum 'C21 H26 Cl3 Mn N2 O8 S'
_chemical_formula_weight 627.79
_space_group_crystal_system triclinic
_space_group_IT_number 2
_space_group_name_Hall '-P 1'
_space_group_name_H-M_alt 'P -1'
_atom_sites_solution_hydrogens mixed
_audit_creation_method SHELXL-2016/6
_audit_update_record
;
2023-06-15 deposited with the CCDC.	2023-07-03 downloaded from the CCDC.
;
_cell_angle_alpha 81.815(15)
_cell_angle_beta 67.238(15)
_cell_angle_gamma 74.590(12)
_cell_formula_units_Z 2
_cell_length_a 10.626(6)
_cell_length_b 11.755(7)
_cell_length_c 11.982(8)
_cell_measurement_reflns_used 900
_cell_measurement_temperature 293(2)
_cell_measurement_theta_max 25.323
_cell_measurement_theta_min 1.845
_cell_volume 1329.2(14)
_computing_structure_refinement 'SHELXL-2018/3 (Sheldrick, 2018)'
_computing_structure_solution 'SHELXT 2014/5 (Sheldrick, 2014)'
_diffrn_ambient_temperature 293(2)
_diffrn_measured_fraction_theta_full 0.974
_diffrn_measured_fraction_theta_max 0.966
_diffrn_measurement_device_type 'BRUKER D8 QUEST AREA DETECTOR'
_diffrn_radiation_type MoK\a
_diffrn_radiation_wavelength 0.71073
_diffrn_reflns_av_R_equivalents 0.0775
_diffrn_reflns_av_unetI/netI 0.0678
_diffrn_reflns_Laue_measured_fraction_full 0.974
_diffrn_reflns_Laue_measured_fraction_max 0.966
_diffrn_reflns_limit_h_max 12
_diffrn_reflns_limit_h_min -12
_diffrn_reflns_limit_k_max 14
_diffrn_reflns_limit_k_min -14
_diffrn_reflns_limit_l_max 14
_diffrn_reflns_limit_l_min -14
_diffrn_reflns_number 17133
_diffrn_reflns_point_group_measured_fraction_full 0.974
_diffrn_reflns_point_group_measured_fraction_max 0.966
_diffrn_reflns_theta_full 25.242
_diffrn_reflns_theta_max 25.323
_diffrn_reflns_theta_min 1.845
_diffrn_source 'fine-focus sealed tube'
_exptl_absorpt_coefficient_mu 0.924
_exptl_absorpt_correction_T_max 0.831
_exptl_absorpt_correction_T_min 0.724
_exptl_absorpt_correction_type multi-scan
_exptl_absorpt_process_details SADABS
_exptl_crystal_colour Brown
_exptl_crystal_density_diffrn 1.569
_exptl_crystal_density_method 'not measured'
_exptl_crystal_description Block
_exptl_crystal_F_000 644.0
_exptl_crystal_size_max 0.4
_exptl_crystal_size_mid 0.3
_exptl_crystal_size_min 0.2
_refine_diff_density_max 1.900
_refine_diff_density_min -0.988
_refine_diff_density_rms 0.157
_refine_ls_extinction_method none
_refine_ls_goodness_of_fit_ref 1.172
_refine_ls_hydrogen_treatment mixed
_refine_ls_matrix_type full
_refine_ls_number_parameters 333
_refine_ls_number_reflns 4664
_refine_ls_number_restraints 3
_refine_ls_restrained_S_all 1.172
_refine_ls_R_factor_all 0.1406
_refine_ls_R_factor_gt 0.1028
_refine_ls_shift/su_max 0.002
_refine_ls_shift/su_mean 0.000
_refine_ls_structure_factor_coef Fsqd
_refine_ls_weighting_details 'w=1/[\s^2^(Fo^2^)+(0.2000P)^2^] where P=(Fo^2^+2Fc^2^)/3'
_refine_ls_weighting_scheme calc
_refine_ls_wR_factor_gt 0.2774
_refine_ls_wR_factor_ref 0.3176
_reflns_Friedel_coverage 0.000
_reflns_number_gt 3045
_reflns_number_total 4862
_reflns_threshold_expression 'I > 2\s(I)'
_cod_data_source_file d3ra04044e2.cif
_cod_data_source_block 3
_cod_depositor_comments
;
The following automatic conversions were performed:

data item '_exptl_absorpt_correction_type' value 'multi scan' was
changed to 'multi-scan' in accordance with the
/home/data/users/saulius/crontab/automatic-downloads/rss-feeds/RSC/lib/dictionaries/cif_core.dic
dictionary named 'cif_core.dic' version 2.4.2 last updated on
2011-04-26.

Automatic conversion script
Id: cif_fix_values 8170 2020-07-09 18:12:32Z antanas 
;
_cod_original_cell_volume 1329.1(14)
_cod_database_code 7247040
_shelx_shelxl_version_number 2016/6
_shelx_space_group_comment
;
The symmetry employed for this shelxl refinement is uniquely defined
by the following loop, which should always be used as a source of
symmetry information in preference to the above space-group names.
They are only intended as comments.
;

loop_
_space_group_symop_operation_xyz
'x, y, z'
'-x, -y, -z'

loop_
_atom_site_label
_atom_site_type_symbol
_atom_site_fract_x
_atom_site_fract_y
_atom_site_fract_z
_atom_site_U_iso_or_equiv
_atom_site_adp_type
_atom_site_occupancy
_atom_site_site_symmetry_order
_atom_site_calc_flag
_atom_site_refinement_flags_posn
_atom_site_refinement_flags_adp
_atom_site_refinement_flags_occupancy
_atom_site_disorder_assembly
_atom_site_disorder_group
Mn1 Mn 0.76568(9) 0.59190(8) 0.66581(9) 0.0526(4) Uani 1 1 d . . . . .
S1 S 0.6955(2) 0.6882(2) 0.94747(17) 0.0739(6) Uani 1 1 d . . . . .
Cl1 Cl 0.9852(2) 1.06597(18) 0.25334(19) 0.0789(6) Uani 1 1 d . . . . .
Cl2 Cl 0.7717(2) 0.05956(16) 1.04093(17) 0.0713(6) Uani 1 1 d . . . . .
N1 N 0.6244(5) 0.7358(4) 0.6412(5) 0.0490(12) Uani 1 1 d . . . . .
N2 N 0.6259(5) 0.4946(5) 0.6992(5) 0.0515(12) Uani 1 1 d . . . . .
O1 O 0.9022(4) 0.6790(4) 0.6226(4) 0.0606(12) Uani 1 1 d . . . . .
O2 O 0.8966(4) 0.4573(4) 0.6932(4) 0.0535(11) Uani 1 1 d . . . . .
O3 O 0.6730(5) 0.6225(4) 0.8604(4) 0.0667(12) Uani 1 1 d . . . . .
O4 O 0.8291(5) 0.5571(5) 0.4627(4) 0.0679(13) Uani 1 1 d D . . . .
C1 C 0.9163(6) 0.7681(6) 0.5386(6) 0.0528(15) Uani 1 1 d . . . . .
C2 C 1.0486(7) 0.7944(6) 0.4786(6) 0.0608(17) Uani 1 1 d . . . . .
H2 H 1.124773 0.749307 0.497293 0.073 Uiso 1 1 calc R U . . .
C3 C 1.0674(7) 0.8841(6) 0.3942(6) 0.0615(17) Uani 1 1 d . . . . .
H3 H 1.156128 0.899203 0.354803 0.074 Uiso 1 1 calc R U . . .
C4 C 0.9559(8) 0.9531(6) 0.3661(6) 0.0617(17) Uani 1 1 d . . . . .
C5 C 0.8241(7) 0.9347(6) 0.4246(7) 0.0597(17) Uani 1 1 d . . . . .
H5 H 0.748938 0.984692 0.407809 0.072 Uiso 1 1 calc R U . . .
C6 C 0.8017(6) 0.8401(6) 0.5104(6) 0.0535(15) Uani 1 1 d . . . . .
C7 C 0.6590(6) 0.8258(6) 0.5755(6) 0.0575(16) Uani 1 1 d . . . . .
H7 H 0.586775 0.887993 0.568514 0.069 Uiso 1 1 calc R U . . .
C8 C 0.4742(6) 0.7413(6) 0.7172(7) 0.0622(17) Uani 1 1 d . . . . .
H8A H 0.419472 0.818476 0.703126 0.075 Uiso 1 1 calc R U . . .
H8B H 0.464228 0.734720 0.801686 0.075 Uiso 1 1 calc R U . . .
C9 C 0.4108(6) 0.6467(6) 0.6957(6) 0.0549(15) Uani 1 1 d . . . . .
C10 C 0.3382(8) 0.6952(7) 0.6059(9) 0.086(3) Uani 1 1 d . . . . .
H10A H 0.405516 0.715445 0.529925 0.128 Uiso 1 1 calc R U . . .
H10B H 0.297269 0.636414 0.594152 0.128 Uiso 1 1 calc R U . . .
H10C H 0.266027 0.764370 0.636918 0.128 Uiso 1 1 calc R U . . .
C11 C 0.3056(8) 0.6144(8) 0.8161(8) 0.085(2) Uani 1 1 d . . . . .
H11A H 0.352175 0.583886 0.872252 0.127 Uiso 1 1 calc R U . . .
H11B H 0.233312 0.683421 0.847512 0.127 Uiso 1 1 calc R U . . .
H11C H 0.264554 0.555465 0.804746 0.127 Uiso 1 1 calc R U . . .
C12 C 0.5215(6) 0.5352(5) 0.6426(6) 0.0532(15) Uani 1 1 d . . . . .
H12A H 0.474505 0.472439 0.650967 0.064 Uiso 1 1 calc R U . . .
H12B H 0.569265 0.550676 0.556723 0.064 Uiso 1 1 calc R U . . .
C13 C 0.6283(6) 0.3969(6) 0.7620(6) 0.0556(15) Uani 1 1 d . . . . .
H13 H 0.556162 0.359894 0.775549 0.067 Uiso 1 1 calc R U . . .
C14 C 0.7324(6) 0.3388(6) 0.8137(6) 0.0528(15) Uani 1 1 d . . . . .
C15 C 0.7072(7) 0.2408(6) 0.8938(6) 0.0563(16) Uani 1 1 d . . . . .
H15 H 0.622277 0.219114 0.917108 0.068 Uiso 1 1 calc R U . . .
C16 C 0.8080(7) 0.1772(6) 0.9375(6) 0.0577(16) Uani 1 1 d . . . . .
C17 C 0.9363(7) 0.2076(6) 0.8995(6) 0.0586(16) Uani 1 1 d . . . . .
H17 H 1.004716 0.163513 0.928810 0.070 Uiso 1 1 calc R U . . .
C18 C 0.9637(7) 0.3009(6) 0.8201(6) 0.0610(17) Uani 1 1 d . . . . .
H18 H 1.050337 0.319720 0.796214 0.073 Uiso 1 1 calc R U . . .
C19 C 0.8631(6) 0.3695(6) 0.7735(6) 0.0558(16) Uani 1 1 d . . . . .
C20 C 0.8770(10) 0.6524(11) 0.9162(10) 0.108(3) Uani 1 1 d . . . . .
H20A H 0.904118 0.573755 0.947504 0.163 Uiso 1 1 calc R U . . .
H20B H 0.899428 0.707178 0.953853 0.163 Uiso 1 1 calc R U . . .
H20C H 0.926695 0.656729 0.830192 0.163 Uiso 1 1 calc R U . . .
C21 C 0.6770(10) 0.8369(9) 0.8931(9) 0.096(3) Uani 1 1 d . . . . .
H21A H 0.728280 0.840295 0.807338 0.144 Uiso 1 1 calc R U . . .
H21B H 0.713002 0.878640 0.932888 0.144 Uiso 1 1 calc R U . . .
H21C H 0.579572 0.872711 0.909570 0.144 Uiso 1 1 calc R U . . .
Cl3 Cl 0.6012(2) 0.82026(18) 0.2751(2) 0.0762(6) Uani 1 1 d . . . . .
O5 O 0.6412(8) 0.7105(6) 0.3345(8) 0.125(3) Uani 1 1 d . . . . .
O6 O 0.7177(9) 0.8253(8) 0.1660(8) 0.150(4) Uani 1 1 d . . . . .
O7 O 0.4857(10) 0.8245(8) 0.2494(11) 0.158(4) Uani 1 1 d . . . . .
O8 O 0.5750(11) 0.9157(7) 0.3425(10) 0.160(4) Uani 1 1 d . . . . .
H1W H 0.916(3) 0.549(13) 0.421(10) 0.191 Uiso 1 1 d D U . . .
H2W H 0.787(11) 0.585(13) 0.413(9) 0.191 Uiso 1 1 d D U . . .

loop_
_atom_site_aniso_label
_atom_site_aniso_U_11
_atom_site_aniso_U_22
_atom_site_aniso_U_33
_atom_site_aniso_U_23
_atom_site_aniso_U_13
_atom_site_aniso_U_12
Mn1 0.0449(6) 0.0621(7) 0.0579(7) 0.0003(5) -0.0272(5) -0.0129(4)
S1 0.0736(12) 0.1018(15) 0.0575(11) -0.0090(10) -0.0262(9) -0.0323(10)
Cl1 0.0852(12) 0.0705(12) 0.0744(13) 0.0110(9) -0.0244(10) -0.0220(9)
Cl2 0.0798(12) 0.0683(11) 0.0670(12) 0.0068(9) -0.0316(9) -0.0167(9)
N1 0.039(2) 0.057(3) 0.054(3) -0.001(2) -0.023(2) -0.010(2)
N2 0.047(3) 0.063(3) 0.052(3) -0.003(2) -0.026(2) -0.012(2)
O1 0.053(2) 0.074(3) 0.068(3) 0.012(2) -0.036(2) -0.024(2)
O2 0.043(2) 0.058(2) 0.062(3) 0.005(2) -0.0270(19) -0.0101(18)
O3 0.066(3) 0.085(3) 0.057(3) -0.010(2) -0.023(2) -0.025(2)
O4 0.050(2) 0.099(4) 0.054(3) -0.015(2) -0.020(2) -0.009(2)
C1 0.048(3) 0.062(4) 0.059(4) 0.001(3) -0.029(3) -0.017(3)
C2 0.058(4) 0.075(4) 0.063(4) -0.001(3) -0.035(3) -0.019(3)
C3 0.062(4) 0.070(4) 0.059(4) -0.003(3) -0.024(3) -0.023(3)
C4 0.079(4) 0.053(4) 0.061(4) -0.001(3) -0.032(4) -0.020(3)
C5 0.057(4) 0.063(4) 0.067(4) -0.004(3) -0.032(3) -0.011(3)
C6 0.051(3) 0.059(4) 0.059(4) -0.001(3) -0.029(3) -0.015(3)
C7 0.052(3) 0.059(4) 0.073(5) -0.005(3) -0.037(3) -0.009(3)
C8 0.042(3) 0.073(4) 0.067(4) -0.016(3) -0.015(3) -0.007(3)
C9 0.040(3) 0.067(4) 0.061(4) -0.007(3) -0.023(3) -0.009(3)
C10 0.074(5) 0.089(6) 0.107(7) -0.023(5) -0.060(5) 0.011(4)
C11 0.064(4) 0.099(6) 0.084(6) -0.013(5) -0.003(4) -0.036(4)
C12 0.044(3) 0.063(4) 0.059(4) -0.012(3) -0.026(3) -0.007(3)
C13 0.052(3) 0.061(4) 0.066(4) -0.002(3) -0.030(3) -0.020(3)
C14 0.049(3) 0.063(4) 0.056(4) -0.003(3) -0.025(3) -0.018(3)
C15 0.053(3) 0.066(4) 0.056(4) -0.001(3) -0.027(3) -0.015(3)
C16 0.067(4) 0.057(4) 0.054(4) -0.004(3) -0.027(3) -0.014(3)
C17 0.057(4) 0.062(4) 0.064(4) 0.000(3) -0.035(3) -0.008(3)
C18 0.051(3) 0.076(4) 0.062(4) -0.004(3) -0.029(3) -0.011(3)
C19 0.048(3) 0.066(4) 0.058(4) 0.007(3) -0.029(3) -0.012(3)
C20 0.091(6) 0.155(10) 0.105(8) -0.005(7) -0.057(6) -0.041(6)
C21 0.093(6) 0.108(7) 0.100(7) -0.023(5) -0.033(5) -0.037(5)
Cl3 0.0865(13) 0.0841(13) 0.0806(14) 0.0026(10) -0.0467(11) -0.0351(10)
O5 0.124(6) 0.110(5) 0.137(7) 0.042(5) -0.059(5) -0.028(4)
O6 0.138(7) 0.149(7) 0.113(6) 0.038(5) -0.023(5) -0.011(6)
O7 0.141(7) 0.148(7) 0.248(12) -0.018(7) -0.131(8) -0.037(6)
O8 0.203(9) 0.123(6) 0.220(10) -0.070(6) -0.149(8) -0.006(6)

loop_
_atom_type_symbol
_atom_type_description
_atom_type_scat_dispersion_real
_atom_type_scat_dispersion_imag
_atom_type_scat_source
C C 0.0033 0.0016 'International Tables Vol C Tables 4.2.6.8 and 6.1.1.4'
Cl Cl 0.1484 0.1585 'International Tables Vol C Tables 4.2.6.8 and 6.1.1.4'
N N 0.0061 0.0033 'International Tables Vol C Tables 4.2.6.8 and 6.1.1.4'
O O 0.0106 0.0060 'International Tables Vol C Tables 4.2.6.8 and 6.1.1.4'
Mn Mn 0.3368 0.7283 'International Tables Vol C Tables 4.2.6.8 and 6.1.1.4'
S S 0.1246 0.1234 'International Tables Vol C Tables 4.2.6.8 and 6.1.1.4'
H H 0.0000 0.0000 'International Tables Vol C Tables 4.2.6.8 and 6.1.1.4'

loop_
_geom_angle_atom_site_label_1
_geom_angle_atom_site_label_2
_geom_angle_atom_site_label_3
_geom_angle
_geom_angle_site_symmetry_1
_geom_angle_site_symmetry_3
_geom_angle_publ_flag
O1 Mn1 O2 88.92(19) . . ?
O1 Mn1 N2 175.6(2) . . ?
O2 Mn1 N2 90.61(19) . . ?
O1 Mn1 N1 91.3(2) . . ?
O2 Mn1 N1 178.56(19) . . ?
N2 Mn1 N1 89.3(2) . . ?
O1 Mn1 O3 98.1(2) . . ?
O2 Mn1 O3 90.09(19) . . ?
N2 Mn1 O3 86.22(19) . . ?
N1 Mn1 O3 88.47(19) . . ?
O1 Mn1 O4 89.7(2) . . ?
O2 Mn1 O4 94.47(19) . . ?
N2 Mn1 O4 86.0(2) . . ?
N1 Mn1 O4 87.0(2) . . ?
O3 Mn1 O4 171.00(17) . . ?
O3 S1 C20 106.6(4) . . ?
O3 S1 C21 106.2(4) . . ?
C20 S1 C21 98.6(5) . . ?
C7 N1 C8 119.5(5) . . ?
C7 N1 Mn1 122.9(4) . . ?
C8 N1 Mn1 117.1(4) . . ?
C13 N2 C12 119.3(5) . . ?
C13 N2 Mn1 123.3(4) . . ?
C12 N2 Mn1 117.3(4) . . ?
C1 O1 Mn1 125.1(4) . . ?
C19 O2 Mn1 124.6(4) . . ?
S1 O3 Mn1 137.3(3) . . ?
Mn1 O4 H1W 114(9) . . ?
Mn1 O4 H2W 131(9) . . ?
H1W O4 H2W 106(3) . . ?
O1 C1 C2 119.3(5) . . ?
O1 C1 C6 122.6(5) . . ?
C2 C1 C6 118.1(6) . . ?
C3 C2 C1 121.3(6) . . ?
C3 C2 H2 119.4 . . ?
C1 C2 H2 119.4 . . ?
C2 C3 C4 120.4(6) . . ?
C2 C3 H3 119.8 . . ?
C4 C3 H3 119.8 . . ?
C5 C4 C3 120.9(6) . . ?
C5 C4 Cl1 120.0(5) . . ?
C3 C4 Cl1 119.1(6) . . ?
C4 C5 C6 120.0(6) . . ?
C4 C5 H5 120.0 . . ?
C6 C5 H5 120.0 . . ?
C5 C6 C1 119.2(6) . . ?
C5 C6 C7 118.8(6) . . ?
C1 C6 C7 121.8(6) . . ?
N1 C7 C6 125.8(6) . . ?
N1 C7 H7 117.1 . . ?
C6 C7 H7 117.1 . . ?
N1 C8 C9 115.9(5) . . ?
N1 C8 H8A 108.3 . . ?
C9 C8 H8A 108.3 . . ?
N1 C8 H8B 108.3 . . ?
C9 C8 H8B 108.3 . . ?
H8A C8 H8B 107.4 . . ?
C11 C9 C10 110.0(7) . . ?
C11 C9 C12 109.3(6) . . ?
C10 C9 C12 106.8(6) . . ?
C11 C9 C8 108.0(6) . . ?
C10 C9 C8 109.9(6) . . ?
C12 C9 C8 112.8(5) . . ?
C9 C10 H10A 109.5 . . ?
C9 C10 H10B 109.5 . . ?
H10A C10 H10B 109.5 . . ?
C9 C10 H10C 109.5 . . ?
H10A C10 H10C 109.5 . . ?
H10B C10 H10C 109.5 . . ?
C9 C11 H11A 109.5 . . ?
C9 C11 H11B 109.5 . . ?
H11A C11 H11B 109.5 . . ?
C9 C11 H11C 109.5 . . ?
H11A C11 H11C 109.5 . . ?
H11B C11 H11C 109.5 . . ?
N2 C12 C9 114.2(5) . . ?
N2 C12 H12A 108.7 . . ?
C9 C12 H12A 108.7 . . ?
N2 C12 H12B 108.7 . . ?
C9 C12 H12B 108.7 . . ?
H12A C12 H12B 107.6 . . ?
N2 C13 C14 126.2(6) . . ?
N2 C13 H13 116.9 . . ?
C14 C13 H13 116.9 . . ?
C15 C14 C19 120.6(6) . . ?
C15 C14 C13 117.9(6) . . ?
C19 C14 C13 121.1(6) . . ?
C16 C15 C14 119.9(6) . . ?
C16 C15 H15 120.1 . . ?
C14 C15 H15 120.1 . . ?
C15 C16 C17 119.9(6) . . ?
C15 C16 Cl2 119.0(5) . . ?
C17 C16 Cl2 121.1(5) . . ?
C18 C17 C16 121.0(6) . . ?
C18 C17 H17 119.5 . . ?
C16 C17 H17 119.5 . . ?
C17 C18 C19 121.2(6) . . ?
C17 C18 H18 119.4 . . ?
C19 C18 H18 119.4 . . ?
O2 C19 C18 118.8(6) . . ?
O2 C19 C14 123.7(5) . . ?
C18 C19 C14 117.4(6) . . ?
S1 C20 H20A 109.5 . . ?
S1 C20 H20B 109.5 . . ?
H20A C20 H20B 109.5 . . ?
S1 C20 H20C 109.5 . . ?
H20A C20 H20C 109.5 . . ?
H20B C20 H20C 109.5 . . ?
S1 C21 H21A 109.5 . . ?
S1 C21 H21B 109.5 . . ?
H21A C21 H21B 109.5 . . ?
S1 C21 H21C 109.5 . . ?
H21A C21 H21C 109.5 . . ?
H21B C21 H21C 109.5 . . ?
O7 Cl3 O8 109.1(6) . . ?
O7 Cl3 O6 109.8(7) . . ?
O8 Cl3 O6 109.2(7) . . ?
O7 Cl3 O5 111.3(6) . . ?
O8 Cl3 O5 112.3(6) . . ?
O6 Cl3 O5 105.1(5) . . ?

loop_
_geom_bond_atom_site_label_1
_geom_bond_atom_site_label_2
_geom_bond_distance
_geom_bond_site_symmetry_2
_geom_bond_publ_flag
Mn1 O1 1.865(4) . ?
Mn1 O2 1.892(4) . ?
Mn1 N2 1.997(5) . ?
Mn1 N1 2.013(5) . ?
Mn1 O3 2.193(5) . ?
Mn1 O4 2.326(5) . ?
S1 O3 1.504(5) . ?
S1 C20 1.759(9) . ?
S1 C21 1.763(10) . ?
Cl1 C4 1.750(7) . ?
Cl2 C16 1.738(7) . ?
N1 C7 1.273(8) . ?
N1 C8 1.489(7) . ?
N2 C13 1.280(8) . ?
N2 C12 1.458(7) . ?
O1 C1 1.340(7) . ?
O2 C19 1.329(7) . ?
O4 H1W 0.85(2) . ?
O4 H2W 0.86(2) . ?
C1 C2 1.406(9) . ?
C1 C6 1.416(8) . ?
C2 C3 1.351(9) . ?
C2 H2 0.9300 . ?
C3 C4 1.376(10) . ?
C3 H3 0.9300 . ?
C4 C5 1.364(10) . ?
C5 C6 1.405(9) . ?
C5 H5 0.9300 . ?
C6 C7 1.455(9) . ?
C7 H7 0.9300 . ?
C8 C9 1.540(10) . ?
C8 H8A 0.9700 . ?
C8 H8B 0.9700 . ?
C9 C11 1.516(10) . ?
C9 C10 1.520(9) . ?
C9 C12 1.531(8) . ?
C10 H10A 0.9600 . ?
C10 H10B 0.9600 . ?
C10 H10C 0.9600 . ?
C11 H11A 0.9600 . ?
C11 H11B 0.9600 . ?
C11 H11C 0.9600 . ?
C12 H12A 0.9700 . ?
C12 H12B 0.9700 . ?
C13 C14 1.443(8) . ?
C13 H13 0.9300 . ?
C14 C15 1.403(9) . ?
C14 C19 1.411(9) . ?
C15 C16 1.370(9) . ?
C15 H15 0.9300 . ?
C16 C17 1.388(10) . ?
C17 C18 1.361(9) . ?
C17 H17 0.9300 . ?
C18 C19 1.407(8) . ?
C18 H18 0.9300 . ?
C20 H20A 0.9600 . ?
C20 H20B 0.9600 . ?
C20 H20C 0.9600 . ?
C21 H21A 0.9600 . ?
C21 H21B 0.9600 . ?
C21 H21C 0.9600 . ?
Cl3 O7 1.363(8) . ?
Cl3 O8 1.381(8) . ?
Cl3 O6 1.418(8) . ?
Cl3 O5 1.426(7) . ?

loop_
_geom_hbond_atom_site_label_D
_geom_hbond_atom_site_label_H
_geom_hbond_atom_site_label_A
_geom_hbond_distance_DH
_geom_hbond_distance_HA
_geom_hbond_distance_DA
_geom_hbond_angle_DHA
_geom_hbond_site_symmetry_A
C5 H5 O8 0.93 2.60 3.227(11) 124.8 .
C7 H7 O8 0.93 2.57 3.365(11) 144.1 2_676
C8 H8B O3 0.97 2.56 3.148(9) 119.3 .
C12 H12B O4 0.97 2.56 3.199(8) 123.0 .
C13 H13 O7 0.93 2.40 3.188(11) 141.8 2_666
C20 H20C O1 0.96 2.57 3.399(12) 144.7 .
C21 H21B Cl2 0.96 2.95 3.886(10) 165.2 1_565
O4 H1W O2 0.85(2) 1.92(3) 2.762(6) 171(12) 2_766
O4 H2W O5 0.86(2) 2.23(6) 3.044(9) 158(13) .
